data_2015846
loop_
_publ_author_name
'Weigand, Jan J.'
'Davidson, Reagan J.'
'Cameron, T. Stanley'
'Burford, Neil'

_publ_section_title
;
 A second polymorph of bis(dimethylphosphino)dimethylphosphonium
 trifluoromethanesulfonate
;
_journal_coeditor_code FA3074
_journal_issue 3
_journal_name_full 'Acta Crystallographica Section C'
_journal_page_first o193
_journal_page_last o195
_journal_paper_doi 10.1107/S0108270107006671
_journal_volume 63
_journal_year 2007
_chemical_formula_iupac 'C6 H18 P3 +, C1 F3 O3 S1 -'
_chemical_formula_moiety 'C6 H18 P3 +, C1 F3 O3 S1 -'
_chemical_formula_sum 'C7 H18 F3 O3 P3 S'
_chemical_formula_weight 332.19
_chemical_name_systematic
;
bis(dimethylphosphino)dimethylphosphonium trifluoromethanesulfonate
;
_space_group_IT_number 62
_symmetry_cell_setting orthorhombic
_symmetry_space_group_name_Hall '-P 2ac 2n'
_symmetry_space_group_name_H-M 'P n m a'
_cell_angle_alpha 90
_cell_angle_beta 90
_cell_angle_gamma 90
_cell_formula_units_Z 8
_cell_length_a 23.5972(7)
_cell_length_b 10.7419(4)
_cell_length_c 12.0086(4)
_cell_measurement_reflns_used 12587
_cell_measurement_temperature 123.1
_cell_measurement_theta_max 35.7
_cell_measurement_theta_min 5.0
_cell_volume 3043.93(18)
_computing_cell_refinement PROCESS
_computing_data_collection 'PROCESS (Rigaku, 1996)'
_computing_data_reduction 'CrystalStructure (Rigaku/MSC, 2004)'
_computing_molecular_graphics 'DIAMOND (Brandenburg, 2000)'
_computing_publication_material CrystalStructure
_computing_structure_refinement 'CRYSTALS (Watkin <i>et al.</i>,  1996)'
_computing_structure_solution 'SHELXS86 (Sheldrick, 1985)'
_diffrn_detector_area_resol_mean 10.00
_diffrn_measured_fraction_theta_full 0.9885
_diffrn_measured_fraction_theta_max 0.8482
_diffrn_measurement_device_type 'Rigaku R-AXIS'
_diffrn_measurement_method \w
_diffrn_radiation_type 'Mo K\a'
_diffrn_radiation_wavelength 0.7107
_diffrn_reflns_av_R_equivalents 0.080
_diffrn_reflns_limit_h_max 35
_diffrn_reflns_limit_h_min -37
_diffrn_reflns_limit_k_max 17
_diffrn_reflns_limit_k_min -15
_diffrn_reflns_limit_l_max 13
_diffrn_reflns_limit_l_min -19
_diffrn_reflns_number 25123
_diffrn_reflns_theta_full 30.00
_diffrn_reflns_theta_max 35.67
_diffrn_standards_decay_% 0
_diffrn_standards_number 0
_exptl_absorpt_coefficient_mu 0.553
_exptl_absorpt_correction_type none
_exptl_crystal_colour colourless
_exptl_crystal_density_diffrn 1.450
_exptl_crystal_density_method 'not measured'
_exptl_crystal_description needle
_exptl_crystal_F_000 1376.00
_exptl_crystal_size_max 0.40
_exptl_crystal_size_mid 0.17
_exptl_crystal_size_min 0.12
_refine_diff_density_max 1.08
_refine_diff_density_min -0.62
_refine_ls_extinction_method none
_refine_ls_goodness_of_fit_ref 1.063
_refine_ls_hydrogen_treatment constr
_refine_ls_number_parameters 193
_refine_ls_number_reflns 2682
_refine_ls_R_factor_gt 0.0520
_refine_ls_shift/su_max 0.0000
_refine_ls_structure_factor_coef F
_refine_ls_weighting_details
;
Chebychev polynomial with three parameters (Carruthers & Watkin, 1979):
22.3826, -11.8310 and 17.0026
;
_refine_ls_weighting_scheme calc
_refine_ls_wR_factor_ref 0.0630
_reflns_number_gt 2682
_reflns_number_total 6230
_reflns_threshold_expression F^2^>2\s(F^2^)
_cod_data_source_file fa3074.cif
_cod_data_source_block I
_cod_original_cell_volume 3043.9(2)
_cod_original_formula_sum 'C7 H18 F3 O3 P3 S1'
_cod_database_code 2015846
_cod_database_fobs_code 2015846

loop_
_symmetry_equiv_pos_site_id
_symmetry_equiv_pos_as_xyz
1 +X,+Y,+Z
2 -X+1/2,Y+1/2,Z+1/2
3 +X,1/2-Y,+Z
4 1/2-X,-Y,1/2+Z
5 -X,-Y,-Z
6 1/2+X,1/2-Y,1/2-Z
7 -X,1/2+Y,-Z
8 1/2+X,+Y,1/2-Z

loop_
_atom_site_type_symbol
_atom_site_label
_atom_site_fract_x
_atom_site_fract_y
_atom_site_fract_z
_atom_site_U_iso_or_equiv
_atom_site_adp_type
_atom_site_calc_flag
_atom_site_refinement_flags
_atom_site_occupancy
S S1 -0.02148(4) 0.2500 0.29420(9) 0.0309(3) Uani d S 1.00
S S2 0.26489(4) 0.2500 0.59125(9) 0.0279(2) Uani d S 1.00
P P1 0.30491(5) 0.2500 0.00516(10) 0.0373(3) Uani d S 1.00
P P2 0.27412(4) 0.2500 0.17720(8) 0.0234(2) Uani d S 1.00
P P3 0.18032(4) 0.2500 0.17526(9) 0.0277(3) Uani d S 1.00
P P4 -0.01508(5) 0.2500 0.69750(10) 0.0362(3) Uani d S 1.00
P P5 0.07646(5) 0.2500 0.65808(10) 0.0314(3) Uani d S 1.00
P P6 0.12354(5) 0.2500 0.81492(12) 0.0488(4) Uani d S 1.00
F F1 -0.0377(2) 0.2500 0.0796(4) 0.143(3) Uani d S 1.00
F F2 0.0360(2) 0.1538(7) 0.1336(3) 0.182(2) Uani d . 1.00
F F3 0.3624(2) 0.1508(4) 0.5432(4) 0.1076(13) Uani d . 1.00
F F4 0.3591(2) 0.2500 0.6997(6) 0.123(2) Uani d S 1.00
O O1 -0.05440(10) 0.3615(3) 0.3004(3) 0.0622(9) Uani d . 1.00
O O2 0.0296(2) 0.2500 0.3590(3) 0.0447(10) Uani d S 1.00
O O3 0.2501(2) 0.2500 0.4765(3) 0.067(2) Uani d S 1.00
O O4 0.25075(13) 0.1376(3) 0.6490(3) 0.0550(8) Uani d . 1.00
C C1 0.2627(2) 0.3816(4) -0.0477(3) 0.0431(9) Uani d . 1.00
C C2 0.30363(13) 0.1159(3) 0.2446(3) 0.0320(7) Uani d . 1.00
C C3 0.16600(10) 0.1190(3) 0.2687(3) 0.0420(9) Uani d . 1.00
C C4 -0.0386(2) 0.1174(4) 0.6123(4) 0.0445(9) Uani d . 1.00
C C5 0.09850(10) 0.1158(4) 0.5799(3) 0.0395(8) Uani d . 1.00
C C6 0.0880(2) 0.3820(4) 0.8810(3) 0.0516(11) Uani d . 1.00
C C7 0.0040(3) 0.2500 0.1521(6) 0.107(3) Uani d S 1.00
C C9 0.3412(2) 0.2500 0.5920(7) 0.063(2) Uani d S 1.00
H H1 0.2763 0.4569 -0.0158 0.052 Uiso c R 1.00
H H2 0.2662 0.3857 -0.1265 0.052 Uiso c R 1.00
H H3 0.2241 0.3701 -0.0282 0.052 Uiso c R 1.00
H H4 0.2955 0.1193 0.3220 0.039 Uiso c R 1.00
H H5 0.2875 0.0426 0.2136 0.038 Uiso c R 1.00
H H6 0.3435 0.1148 0.2339 0.038 Uiso c R 1.00
H H7 0.1814 0.1361 0.3402 0.050 Uiso c R 1.00
H H8 0.1263 0.1071 0.2748 0.051 Uiso c R 1.00
H H9 0.1830 0.0458 0.2394 0.051 Uiso c R 1.00
H H10 -0.0269 0.1298 0.5374 0.053 Uiso c R 1.00
H H11 -0.0222 0.0429 0.6402 0.053 Uiso c R 1.00
H H12 -0.0787 0.1113 0.6153 0.053 Uiso c R 1.00
H H13 0.0885 0.0424 0.6194 0.047 Uiso c R 1.00
H H14 0.0802 0.1160 0.5094 0.047 Uiso c R 1.00
H H15 0.1384 0.1181 0.5696 0.048 Uiso c R 1.00
H H16 0.1032 0.3947 0.9533 0.062 Uiso c R 1.00
H H17 0.0936 0.4547 0.8373 0.062 Uiso c R 1.00
H H18 0.0485 0.3651 0.8865 0.062 Uiso c R 1.00

loop_
_atom_site_aniso_label
_atom_site_aniso_U_11
_atom_site_aniso_U_22
_atom_site_aniso_U_33
_atom_site_aniso_U_12
_atom_site_aniso_U_13
_atom_site_aniso_U_23
S1 0.0247(5) 0.0394(6) 0.0285(5) 0.0000 0.0005(4) 0.0000
S2 0.0291(5) 0.0286(5) 0.0260(5) 0.0000 0.0014(4) 0.0000
P1 0.0313(6) 0.0552(8) 0.0256(5) 0.0000 0.0052(4) 0.0000
P2 0.0225(4) 0.0256(5) 0.0221(4) 0.0000 -0.0006(4) 0.0000
P3 0.0223(5) 0.0340(6) 0.0267(5) 0.0000 -0.0010(4) 0.0000
P4 0.0243(5) 0.0497(7) 0.0345(6) 0.0000 0.0010(5) 0.0000
P5 0.0239(5) 0.0413(7) 0.0290(5) 0.0000 -0.0005(4) 0.0000
P6 0.0299(6) 0.0857(11) 0.0309(6) 0.0000 -0.0038(5) 0.0000
F1 0.056(3) 0.331(10) 0.041(2) 0.0000 -0.021(2) 0.0000
F2 0.071(2) 0.400(9) 0.077(2) 0.076(3) -0.002(2) -0.108(4)
F3 0.060(2) 0.098(3) 0.165(4) 0.030(2) 0.040(2) -0.012(3)
F4 0.065(3) 0.174(6) 0.129(5) 0.0000 -0.062(3) 0.0000
O1 0.054(2) 0.046(2) 0.086(2) 0.0150(10) -0.012(2) -0.005(2)
O2 0.031(2) 0.067(3) 0.036(2) 0.0000 -0.0070(10) 0.0000
O3 0.077(3) 0.092(4) 0.032(2) 0.0000 -0.016(2) 0.0000
O4 0.061(2) 0.041(2) 0.063(2) -0.0050(10) 0.0140(10) 0.0140(10)
C1 0.061(2) 0.039(2) 0.029(2) -0.005(2) -0.003(2) 0.0050(10)
C2 0.0320(10) 0.030(2) 0.0340(10) 0.0038(12) -0.0018(12) 0.0026(12)
C3 0.034(2) 0.033(2) 0.059(2) -0.0021(13) 0.008(2) 0.008(2)
C4 0.032(2) 0.043(2) 0.059(2) -0.0010(10) -0.007(2) 0.000(2)
C5 0.033(2) 0.045(2) 0.040(2) 0.0040(10) 0.0031(13) -0.001(2)
C6 0.067(3) 0.053(2) 0.035(2) -0.019(2) -0.003(2) -0.002(2)
C7 0.035(3) 0.260(10) 0.029(3) 0.0000 -0.005(2) 0.0000
C9 0.030(3) 0.073(5) 0.086(5) 0.0000 0.005(3) 0.0000

loop_
_atom_type_symbol
_atom_type_description
_atom_type_scat_dispersion_real
_atom_type_scat_dispersion_imag
_atom_type_scat_source
C C 0.003 0.002
;
International Tables for Crystallography
(1992, Vol. C, Tables 4.2.6.8 and 6.1.1.4)
;
H H 0.000 0.000
;
International Tables for Crystallography
(1992, Vol. C, Table 6.1.1.4)
;
F F 0.017 0.010
;
International Tables for Crystallography
(1992, Vol. C, Tables 4.2.6.8 and 6.1.1.4)
;
O O 0.011 0.006
;
International Tables for Crystallography
(1992, Vol. C, Tables 4.2.6.8 and 6.1.1.4)
;
P P 0.102 0.094
;
International Tables for Crystallography
(1992, Vol. C, Tables 4.2.6.8 and 6.1.1.4)
;
S S 0.125 0.123
;
International Tables for Crystallography
(1992, Vol. C, Tables 4.2.6.8 and 6.1.1.4)
;

loop_
_geom_angle_atom_site_label_1
_geom_angle_atom_site_label_2
_geom_angle_atom_site_label_3
_geom_angle_site_symmetry_1
_geom_angle_site_symmetry_3
_geom_angle
_geom_angle_publ_flag
O1 S1 O1 3 . 113.8(2) ?
O2 S1 O1 . . 115.4(2) ?
C7 S1 O1 . . 103.3(2) ?
C7 S1 O2 . . 103.4(3) ?
S1 C7 F1 . . 112.1(5) ?
S1 C7 F2 . . 110.7(4) ?
O4 S2 O3 . . 114.3(2) ?
C9 S2 O3 . . 104.5(3) ?
O4 S2 O4 3 . 115.0(2) ?
C9 S2 O4 . . 103.3(2) ?
S2 C9 F3 . . 112.2(3) ?
S2 C9 F4 . . 108.3(5) ?
P1 P2 P3 . . 108.77(6) y
P1 P2 C2 . . 107.30(10) y
P2 P3 C3 . . 100.20(10) y
C1 P1 P2 . . 98.40(10) y
C2 P2 P3 . . 113.20(10) y
C1 P1 C1 3 . 100.3(2) y
C2 P2 C2 3 . 106.9(2) y
C3 P3 C3 3 . 100.4(2) y
P4 P5 P6 . . 108.17(7) y
C5 P5 P6 . . 107.60(10) y
C4 P4 P5 . . 100.10(10) y
P5 P6 C6 . . 98.10(10) y
P4 P5 C5 . . 113.20(10) y
C6 P6 C6 3 . 101.6(2) y
C5 P5 C5 3 . 106.7(2) y
C4 P4 C4 3 . 101.5(2) y
F1 C7 F2 . . 108.8(4) ?
F2 C7 F2 . 3 105.4(6) ?
F3 C9 F3 . 3 108.3(6) ?
F3 C9 F4 . . 107.8(4) ?
P1 C1 H1 . . 109.4466 ?
P1 C1 H2 . . 109.4784 ?
P1 C1 H3 . . 109.4866 ?
P2 C2 H4 . . 109.4204 ?
P2 C2 H5 . . 109.5124 ?
P2 C2 H6 . . 109.4839 ?
P3 C3 H7 . . 109.5619 ?
P3 C3 H9 . . 109.3910 ?
P3 C3 H8 . . 109.4549 ?
P4 C4 H10 . . 109.3786 ?
P4 C4 H11 . . 109.5485 ?
P4 C4 H12 . . 109.4839 ?
P5 C5 H15 . . 109.5405 ?
P5 C5 H13 . . 109.4586 ?
P5 C5 H14 . . 109.4083 ?
P6 C6 H18 . . 109.3889 ?
P6 C6 H17 . . 109.4726 ?
P6 C6 H16 . . 109.5483 ?
H2 C1 H1 . . 109.4710 ?
H3 C1 H1 . . 109.4783 ?
H3 C1 H2 . . 109.4663 ?
H5 C2 H4 . . 109.4699 ?
H6 C2 H4 . . 109.4677 ?
H6 C2 H5 . . 109.4729 ?
H9 C3 H7 . . 109.4754 ?
H8 C3 H7 . . 109.4750 ?
H9 C3 H8 . . 109.4691 ?
H11 C4 H10 . . 109.4738 ?
H12 C4 H10 . . 109.4735 ?
H12 C4 H11 . . 109.4690 ?
H15 C5 H13 . . 109.4784 ?
H14 C5 H13 . . 109.4729 ?
H15 C5 H14 . . 109.4686 ?
H18 C6 H16 . . 109.4776 ?
H17 C6 H16 . . 109.4685 ?
H18 C6 H17 . . 109.4713 ?

loop_
_geom_bond_atom_site_label_1
_geom_bond_atom_site_label_2
_geom_bond_distance
_geom_bond_publ_flag
S1 O1 1.429(3) ?
S1 O2 1.435(4) ?
S1 C7 1.809(7) ?
S2 O3 1.422(4) ?
S2 O4 1.431(3) ?
S2 C9 1.801(6) ?
P1 P2 2.190(2) y
P2 P3 2.2140(10) y
P1 C1 1.842(4) y
P2 C2 1.793(3) y
P3 C3 1.830(4) y
P5 P6 2.187(2) y
P4 P5 2.211(2) y
P6 C6 1.828(4) y
P5 C5 1.797(4) y
P4 C4 1.839(4) y
F1 C7 1.313(8) y
F2 C7 1.299(7) y
F3 C9 1.314(6) ?
F4 C9 1.360(10) ?
C1 H1 0.9500 ?
C1 H2 0.9500 ?
C1 H3 0.9501 ?
C2 H4 0.9500 ?
C2 H5 0.9500 ?
C2 H6 0.9499 ?
C3 H7 0.9501 ?
C3 H8 0.9500 ?
C3 H9 0.9500 ?
C4 H10 0.9500 ?
C4 H11 0.9500 ?
C4 H12 0.9499 ?
C5 H13 0.9501 ?
C5 H14 0.9500 ?
C5 H15 0.9500 ?
C6 H16 0.9500 ?
C6 H17 0.9501 ?
C6 H18 0.9501 ?

loop_
_geom_hbond_atom_site_label_D
_geom_hbond_atom_site_label_H
_geom_hbond_atom_site_label_A
_geom_hbond_site_symmetry_A
_geom_hbond_distance_DH
_geom_hbond_distance_HA
_geom_hbond_distance_DA
_geom_hbond_angle_DHA
_geom_hbond_publ_flag
C2 H4 O3 . 0.95 2.56 3.380(5) 145 y
C2 H5 O4 4_554 0.95 2.27 3.222(5) 177 y
C2 H6 O1 6 0.95 2.46 3.402(4) 173 y
C5 H13 O1 7_546 0.95 2.31 3.258(5) 173 y
C5 H14 O2 . 0.95 2.60 3.429(5) 146 y
C3 H8 F2 . 0.95 2.77 3.491(5) 134 y
C6 H16 F2 3_556 0.95 2.73 3.295(5) 119 y

loop_
_geom_torsion_atom_site_label_1
_geom_torsion_atom_site_label_2
_geom_torsion_atom_site_label_3
_geom_torsion_atom_site_label_4
_geom_torsion
O1 S1 C7 F1 -59.4(4)
O1 S1 C7 F2 178.9(4)
O2 S1 C7 F1 180.0
O2 S1 C7 F2 58.3(5)
O3 S2 C9 F3 -61.1(6)
O3 S2 C9 F4 180.0
O4 S2 C9 F3 58.8(6)
O4 S2 C9 F4 -60.1(4)
C1 P1 P2 P3 50.9(3)
C1 P1 P2 C2 173.6(2)
P1 P2 P3 C3 128.7(2)
C2 P2 P3 C3 9.6(2)
C4 P4 P5 P6 -128.1(2)
C4 P4 P5 C5 -8.9(2)
P4 P5 P6 C6 -51.5(3)
C5 P5 P6 C6 -174.2(2)

loop_
_cod_related_entry_id
_cod_related_entry_database
_cod_related_entry_code
1 ChemSpider 30654057
